data_7211044
loop_
_publ_author_name
'Tominaka, Satoshi'
'Henke, Sebastian'
'Cheetham, Anthony K.'

_publ_section_title
;
 Coordination polymers of alkali metal trithiocyanurates: structure
 determinations and ionic conductivity measurements using single crystals
;
_journal_issue 45
_journal_name_full CrystEngComm
_journal_page_first 9400
_journal_paper_doi 10.1039/c3ce41150h
_journal_volume 15
_journal_year 2013
_chemical_absolute_configuration ad
_chemical_formula_moiety 'C6 H4 Cs2 N6 S6'
_chemical_formula_sum 'C6 H4 Cs2 N6 S6'
_chemical_formula_weight 618.33
_chemical_name_systematic
;
 ? 
;
_space_group_crystal_system monoclinic
_space_group_IT_number 9
_space_group_name_Hall 'C -2yc'
_space_group_name_H-M_alt 'C 1 c 1'
_symmetry_space_group_name_Hall 'C -2yc'
_symmetry_space_group_name_H-M 'C 1 c 1'
_atom_sites_solution_hydrogens geom
_atom_sites_solution_primary direct
_atom_sites_solution_secondary difmap
_audit_creation_date 2013-06-12
_audit_creation_method
;
  Olex2 1.2
  (compiled Apr 23 2013 17:54:37, GUI svn.r4466)
;
_cell_angle_alpha 90.00
_cell_angle_beta 92.3402(13)
_cell_angle_gamma 90.00
_cell_formula_units_Z 4
_cell_length_a 5.41409(8)
_cell_length_b 21.2829(3)
_cell_length_c 14.9761(2)
_cell_measurement_reflns_used 10388
_cell_measurement_temperature 300.00(14)
_cell_measurement_theta_max 71.1550
_cell_measurement_theta_min 4.1590
_cell_volume 1724.22(4)
_computing_cell_refinement
;
CrysAlisPro, Agilent Technologies,
Version 1.171.36.28 (release 01-02-2013 CrysAlis171 .NET)
(compiled Feb  1 2013,16:14:44)
;
_computing_data_collection
;
CrysAlisPro, Agilent Technologies,
Version 1.171.36.28 (release 01-02-2013 CrysAlis171 .NET)
(compiled Feb  1 2013,16:14:44)
;
_computing_data_reduction
;
CrysAlisPro, Agilent Technologies,
Version 1.171.36.28 (release 01-02-2013 CrysAlis171 .NET)
(compiled Feb  1 2013,16:14:44)
;
_computing_molecular_graphics
;
O. V. Dolomanov, L. J. Bourhis, R. J. Gildea, J. A. K. Howard and H. Puschmann,
OLEX2: a complete structure solution, refinement and analysis program.
J. Appl. Cryst. (2009). 42, 339-341.
;
_computing_publication_material
;
O. V. Dolomanov, L. J. Bourhis, R. J. Gildea, J. A. K. Howard and H. Puschmann,
OLEX2: a complete structure solution, refinement and analysis program.
J. Appl. Cryst. (2009). 42, 339-341.
;
_computing_structure_refinement
;
SHELXL, G.M. Sheldrick, Acta Cryst.
(2008). A64, 112-122
;
_computing_structure_solution
;
SHELXS, G.M. Sheldrick, Acta Cryst.
(2008). A64, 112-122
;
_diffrn_ambient_temperature 300.00(14)
_diffrn_detector_area_resol_mean 16.1183
_diffrn_measured_fraction_theta_full 0.9994
_diffrn_measured_fraction_theta_max 0.8386
_diffrn_measurement_details
;
  1 omega   13.00   41.00   1.0000    1.0000
omega____ theta____ kappa____ phi______ frames
    -        0.0000  -99.0000    0.0000 28

  2 omega  -25.00    6.00   1.0000    1.0000
omega____ theta____ kappa____ phi______ frames
    -        0.0000  -99.0000    0.0000 31

  3 omega    8.00   62.00   1.0000    1.0000
omega____ theta____ kappa____ phi______ frames
    -        0.0000   57.0000   60.0000 54

  4 omega   36.00   62.00   1.0000    1.0000
omega____ theta____ kappa____ phi______ frames
    -        0.0000 -178.0000  -60.0000 26

  5 omega   27.00  123.00   1.0000    1.4800
omega____ theta____ kappa____ phi______ frames
    -       54.7500   77.0000  -30.0000 96

  6 omega   33.00  112.00   1.0000    1.4800
omega____ theta____ kappa____ phi______ frames
    -       54.7500   57.0000  150.0000 79

  7 omega   75.00  121.00   1.0000    1.4800
omega____ theta____ kappa____ phi______ frames
    -       54.7500  125.0000   60.0000 46

  8 omega   57.00   96.00   1.0000    1.4800
omega____ theta____ kappa____ phi______ frames
    -       54.7500   57.0000   90.0000 39

  9 omega  -46.00    3.00   1.0000    5.0000
omega____ theta____ kappa____ phi______ frames
    -      -64.0000   37.0000   60.0000 49

 10 omega  -85.00   -3.00   1.0000    5.0000
omega____ theta____ kappa____ phi______ frames
    -      -64.0000   63.0000 -120.0000 82

 11 omega -141.00  -72.00   1.0000    5.0000
omega____ theta____ kappa____ phi______ frames
    -      -64.0000  178.0000 -150.0000 69

 12 omega   39.00   68.00   1.0000    5.0000
omega____ theta____ kappa____ phi______ frames
    -      109.5000  -25.0000 -150.0000 29

 13 omega   39.00   72.00   1.0000    5.0000
omega____ theta____ kappa____ phi______ frames
    -      109.5000  -25.0000  120.0000 33

 14 omega   39.00   72.00   1.0000    5.0000
omega____ theta____ kappa____ phi______ frames
    -      109.5000  -25.0000  -60.0000 33

 15 omega   80.00  124.00   1.0000    5.0000
omega____ theta____ kappa____ phi______ frames
    -      109.5000   25.0000   90.0000 44

 16 omega   40.00   67.00   1.0000    5.0000
omega____ theta____ kappa____ phi______ frames
    -      109.5000  -25.0000   30.0000 27

 17 omega   40.00   71.00   1.0000    5.0000
omega____ theta____ kappa____ phi______ frames
    -      109.5000  -25.0000  -90.0000 31

 18 omega   41.00   81.00   1.0000    5.0000
omega____ theta____ kappa____ phi______ frames
    -      109.5000  -50.0000  -30.0000 40

 19 omega   84.00  110.00   1.0000    5.0000
omega____ theta____ kappa____ phi______ frames
    -      109.5000  -91.0000  -90.0000 26

 20 omega   41.00  107.00   1.0000    5.0000
omega____ theta____ kappa____ phi______ frames
    -      109.5000  -91.0000  150.0000 66

 21 omega   42.00   78.00   1.0000    5.0000
omega____ theta____ kappa____ phi______ frames
    -      109.5000  -91.0000 -120.0000 36

 22 omega   79.00  107.00   1.0000    5.0000
omega____ theta____ kappa____ phi______ frames
    -      109.5000  -91.0000    0.0000 28

 23 omega   43.00   69.00   1.0000    5.0000
omega____ theta____ kappa____ phi______ frames
    -      109.5000 -111.0000  -90.0000 26

 24 omega   39.00   64.00   1.0000    5.0000
omega____ theta____ kappa____ phi______ frames
    -      109.5000  -50.0000  -90.0000 25

 25 omega   45.00  143.00   1.0000    5.0000
omega____ theta____ kappa____ phi______ frames
    -      109.5000  -91.0000 -150.0000 98

 26 omega   39.00   72.00   1.0000    5.0000
omega____ theta____ kappa____ phi______ frames
    -      109.5000  -25.0000   90.0000 33

 27 omega  150.00  176.00   1.0000    5.0000
omega____ theta____ kappa____ phi______ frames
    -      109.5000   25.0000   90.0000 26

 28 omega   38.00   71.00   1.0000    5.0000
omega____ theta____ kappa____ phi______ frames
    -      109.5000  -25.0000   60.0000 33

 29 omega   63.00   99.00   1.0000    5.0000
omega____ theta____ kappa____ phi______ frames
    -      109.5000  -12.0000  -60.0000 36

 30 omega  134.00  177.00   1.0000    5.0000
omega____ theta____ kappa____ phi______ frames
    -      109.5000  -12.0000  -60.0000 43

 31 omega   42.00   68.00   1.0000    5.0000
omega____ theta____ kappa____ phi______ frames
    -      109.5000  -25.0000  -30.0000 26

 32 omega   88.00  114.00   1.0000    5.0000
omega____ theta____ kappa____ phi______ frames
    -      109.5000   25.0000    0.0000 26

 33 omega  109.00  178.00   1.0000    5.0000
omega____ theta____ kappa____ phi______ frames
    -      109.5000   50.0000    0.0000 69

 34 omega   50.00   75.00   1.0000    5.0000
omega____ theta____ kappa____ phi______ frames
    -      109.5000  -50.0000   60.0000 25

 35 omega   52.00   77.00   1.0000    5.0000
omega____ theta____ kappa____ phi______ frames
    -      109.5000  -50.0000  120.0000 25

 36 omega  102.00  129.00   1.0000    5.0000
omega____ theta____ kappa____ phi______ frames
    -      109.5000  -91.0000   30.0000 27

 37 omega   88.00  115.00   1.0000    5.0000
omega____ theta____ kappa____ phi______ frames
    -      109.5000   63.0000  120.0000 27

 38 omega  146.00  172.00   1.0000    5.0000
omega____ theta____ kappa____ phi______ frames
    -      109.5000   63.0000  120.0000 26

 39 omega   50.00   95.00   1.0000    5.0000
omega____ theta____ kappa____ phi______ frames
    -      109.5000  -77.0000  -30.0000 45

 40 omega  100.00  138.00   1.0000    5.0000
omega____ theta____ kappa____ phi______ frames
    -      109.5000  -77.0000  -30.0000 38

 41 omega   42.00   71.00   1.0000    5.0000
omega____ theta____ kappa____ phi______ frames
    -      109.5000  -25.0000 -120.0000 29

 42 omega  101.00  146.00   1.0000    5.0000
omega____ theta____ kappa____ phi______ frames
    -      109.5000  -91.0000 -120.0000 45

 43 omega   42.00   71.00   1.0000   20.0000
omega____ theta____ kappa____ phi______ frames
    -      109.5000  -25.0000 -180.0000 29

 44 omega   39.00   70.00   1.0000   20.0000
omega____ theta____ kappa____ phi______ frames
    -      109.5000  -25.0000    0.0000 31

 45 omega   39.00   64.00   1.0000   20.0000
omega____ theta____ kappa____ phi______ frames
    -      109.5000  -50.0000 -120.0000 25

 46 omega   50.00  108.00   1.0000   20.0000
omega____ theta____ kappa____ phi______ frames
    -      109.5000  -91.0000   60.0000 58

 47 omega   69.00   95.00   1.0000   20.0000
omega____ theta____ kappa____ phi______ frames
    -      109.5000  -93.0000  108.2968 26

 48 omega  -26.00   72.00   1.0000    1.0000
omega____ theta____ kappa____ phi______ frames
    -        0.0000   37.0000  -60.0000 98

 49 omega  -25.00   42.00   1.0000    1.0000
omega____ theta____ kappa____ phi______ frames
    -        0.0000  -99.0000  120.0000 67

 50 omega  -25.00   42.00   1.0000    1.0000
omega____ theta____ kappa____ phi______ frames
    -        0.0000  -99.0000 -150.0000 67

 51 omega -112.00  -18.00   1.0000    4.0000
omega____ theta____ kappa____ phi______ frames
    -      -54.7500  125.0000    0.0000 94

 52 omega   25.00  125.00   1.0000    4.0000
omega____ theta____ kappa____ phi______ frames
    -       54.7500   77.0000 -180.0000 100

 53 omega   75.00  126.00   1.0000    4.0000
omega____ theta____ kappa____ phi______ frames
    -       54.7500  121.0000 -122.0000 51

 54 omega   25.00  125.00   1.0000    4.0000
omega____ theta____ kappa____ phi______ frames
    -       54.7500   77.0000   30.0000 100

 55 omega   25.00  125.00   1.0000    4.0000
omega____ theta____ kappa____ phi______ frames
    -       54.7500   77.0000   90.0000 100

 56 omega   25.00  125.00   1.0000    4.0000
omega____ theta____ kappa____ phi______ frames
    -       54.7500   77.0000 -120.0000 100

 57 omega   84.00  109.00   1.0000   20.0000
omega____ theta____ kappa____ phi______ frames
    -      109.5000   37.0000  -60.0000 25

 58 omega   88.00  178.00   1.0000   20.0000
omega____ theta____ kappa____ phi______ frames
    -      109.5000   50.0000   90.0000 90

 59 omega   84.00  178.00   1.0000   20.0000
omega____ theta____ kappa____ phi______ frames
    -      109.5000   37.0000   30.0000 94

 60 omega   38.00  178.00   1.0000   20.0000
omega____ theta____ kappa____ phi______ frames
    -      109.5000   12.0000 -120.0000 140

 61 omega   32.00   57.00   1.0000    1.0000
omega____ theta____ kappa____ phi______ frames
    -        0.0000 -178.0000  150.0000 25

 62 omega  100.00  125.00   1.0000    4.0000
omega____ theta____ kappa____ phi______ frames
    -       54.7500  155.0000   37.0000 25

 63 omega   91.00  117.00   1.0000   20.0000
omega____ theta____ kappa____ phi______ frames
    -      109.5000   77.0000  150.0000 26

 64 omega   37.00   62.00   1.0000   20.0000
omega____ theta____ kappa____ phi______ frames
    -      109.5000  -25.0000  150.0000 25

 65 omega   39.00   64.00   1.0000   20.0000
omega____ theta____ kappa____ phi______ frames
    -      109.5000  -50.0000 -150.0000 25

 66 omega   43.00   68.00   1.0000   20.0000
omega____ theta____ kappa____ phi______ frames
    -      109.5000  -37.0000  -90.0000 25

 67 omega   45.00   71.00   1.0000   20.0000
omega____ theta____ kappa____ phi______ frames
    -      109.5000  -63.0000 -150.0000 26

 68 omega   47.00   73.00   1.0000   20.0000
omega____ theta____ kappa____ phi______ frames
    -      109.5000 -111.0000 -150.0000 26

 69 omega   39.00   65.00   1.0000   20.0000
omega____ theta____ kappa____ phi______ frames
    -      109.5000    0.0000 -180.0000 26

 70 omega  113.00  149.00   1.0000   20.0000
omega____ theta____ kappa____ phi______ frames
    -      109.5000    0.0000 -180.0000 36

 71 omega  153.00  178.00   1.0000   20.0000
omega____ theta____ kappa____ phi______ frames
    -      109.5000   77.0000  150.0000 25

 72 omega   66.00  116.00   1.0000   20.0000
omega____ theta____ kappa____ phi______ frames
    -      109.5000  -63.0000    0.0000 50

 73 omega   56.00   95.00   1.0000   20.0000
omega____ theta____ kappa____ phi______ frames
    -      109.5000  -91.0000  -30.0000 39

 74 omega  106.00  141.00   1.0000   20.0000
omega____ theta____ kappa____ phi______ frames
    -      109.5000  -93.0000 -134.8294 35

 75 omega  109.00  142.00   1.0000   20.0000
omega____ theta____ kappa____ phi______ frames
    -      109.5000   50.0000  -60.0000 33

 76 omega  152.00  177.00   1.0000   20.0000
omega____ theta____ kappa____ phi______ frames
    -      109.5000   63.0000  -30.0000 25

 77 omega   91.00  126.00   1.0000   20.0000
omega____ theta____ kappa____ phi______ frames
    -      109.5000   50.0000  -30.0000 35

 78 omega   54.00   80.00   1.0000   20.0000
omega____ theta____ kappa____ phi______ frames
    -      109.5000  155.0000   37.0000 26

 79 omega   78.00  104.00   1.0000   20.0000
omega____ theta____ kappa____ phi______ frames
    -      109.5000  -91.0000 -180.0000 26

 80 omega   96.00  141.00   1.0000   20.0000
omega____ theta____ kappa____ phi______ frames
    -      109.5000  -93.0000   13.8441 45
;
_diffrn_measurement_device_type 'Xcalibur, Eos, Gemini ultra'
_diffrn_measurement_method '\w scans'
_diffrn_orient_matrix_UB_11 0.0432566000
_diffrn_orient_matrix_UB_12 -0.0678753000
_diffrn_orient_matrix_UB_13 0.0328178000
_diffrn_orient_matrix_UB_21 -0.2005517000
_diffrn_orient_matrix_UB_22 -0.0235008000
_diffrn_orient_matrix_UB_23 -0.0679250000
_diffrn_orient_matrix_UB_31 0.1975404000
_diffrn_orient_matrix_UB_32 -0.0089928000
_diffrn_orient_matrix_UB_33 -0.0700435000
_diffrn_radiation_monochromator mirror
_diffrn_radiation_type 'Cu K\a'
_diffrn_radiation_wavelength 1.5418
_diffrn_reflns_av_R_equivalents 0.0683
_diffrn_reflns_av_unetI/netI 0.0472
_diffrn_reflns_limit_h_max 6
_diffrn_reflns_limit_h_min -6
_diffrn_reflns_limit_k_max 26
_diffrn_reflns_limit_k_min -26
_diffrn_reflns_limit_l_max 18
_diffrn_reflns_limit_l_min -18
_diffrn_reflns_number 13137
_diffrn_reflns_theta_full 69.9455
_diffrn_reflns_theta_max 71.15
_diffrn_reflns_theta_min 4.15
_diffrn_source 'Enhance Ultra (Cu) X-ray Source'
_exptl_absorpt_coefficient_mu 39.763
_exptl_absorpt_correction_T_max 0.470
_exptl_absorpt_correction_T_min 0.018
_exptl_absorpt_correction_type analytical
_exptl_absorpt_process_details
;
CrysAlisPro, Agilent Technologies,
Version 1.171.36.28 (release 01-02-2013 CrysAlis171 .NET)
(compiled Feb  1 2013,16:14:44)
Analytical numeric absorption correction using a multifaceted crystal
            model based on expressions derived by R.C. Clark & J.S. Reid.
(Clark, R. C. & Reid, J. S. (1995). Acta Cryst. A51, 887-897)
;
_exptl_crystal_colour 'clear light orange'
_exptl_crystal_colour_lustre clear
_exptl_crystal_colour_modifier light
_exptl_crystal_colour_primary orange
_exptl_crystal_density_diffrn 2.382
_exptl_crystal_density_method 'not measured'
_exptl_crystal_description plate
_exptl_crystal_F_000 1152
_exptl_crystal_size_max 0.3237
_exptl_crystal_size_mid 0.1699
_exptl_crystal_size_min 0.0214
_refine_diff_density_max 0.633
_refine_diff_density_min -0.857
_refine_diff_density_rms 0.205
_refine_ls_abs_structure_details 'Flack H D (1983), Acta Cryst. A39, 876-881'
_refine_ls_abs_structure_Flack 0.004(5)
_refine_ls_extinction_method none
_refine_ls_goodness_of_fit_ref 1.223
_refine_ls_hydrogen_treatment mixed
_refine_ls_matrix_type full
_refine_ls_number_parameters 181
_refine_ls_number_reflns 2824
_refine_ls_number_restraints 2
_refine_ls_restrained_S_all 1.223
_refine_ls_R_factor_all 0.0478
_refine_ls_R_factor_gt 0.0460
_refine_ls_shift/su_max 0.000
_refine_ls_shift/su_mean 0.000
_refine_ls_structure_factor_coef Fsqd
_refine_ls_weighting_details 'calc w=1/[\s^2^(Fo^2^)+(0.0903P)^2^+0.0000P] where P=(Fo^2^+2Fc^2^)/3'
_refine_ls_weighting_scheme calc
_refine_ls_wR_factor_gt 0.1207
_refine_ls_wR_factor_ref 0.1236
_reflns_number_gt 2796
_reflns_number_total 2824
_reflns_threshold_expression >2sigma(I)
_cod_data_source_file c3ce41150h.txt
_cod_data_source_block CsTTC2
_cod_database_code 7211044
_chemical_oxdiff_formula 'Cs2 S6 C6 N6 H4'
_reflns_odcompleteness_completeness 99.94
_reflns_odcompleteness_iscentric 1
_reflns_odcompleteness_theta 69.95
_olex2_refinement_description
;
1. Fixed Uiso
 At 1.2 times of:
  All N(H) groups
2.a Aromatic/amide H refined with riding coordinates:
 N6(H6), N7(H7), N8(H8), N9(H9)
;

loop_
_space_group_symop_id
_space_group_symop_operation_xyz
1 'x, y, z'
2 'x, -y, z+1/2'
3 'x+1/2, y+1/2, z'
4 'x+1/2, -y+1/2, z+1/2'

loop_
_atom_site_label
_atom_site_type_symbol
_atom_site_fract_x
_atom_site_fract_y
_atom_site_fract_z
_atom_site_U_iso_or_equiv
_atom_site_adp_type
_atom_site_occupancy
_atom_site_symmetry_multiplicity
_atom_site_calc_flag
_atom_site_refinement_flags
C1 C 1.7343(17) -0.2685(4) -0.3049(5) 0.0528(17) Uani 1 1 d .
C6 C 0.9070(14) -0.4561(3) -0.0077(4) 0.0450(13) Uani 1 1 d .
C7 C 1.1797(15) -0.4042(3) -0.0952(5) 0.0479(14) Uani 1 1 d .
C8 C 1.7465(13) -0.1558(3) -0.3012(5) 0.0462(14) Uani 1 1 d .
C9 C 1.4804(15) -0.2061(4) -0.2120(6) 0.0513(15) Uani 1 1 d .
C14 C 0.9029(16) -0.3429(3) -0.0098(5) 0.0505(15) Uani 1 1 d .
N3 N 1.5792(13) -0.1534(3) -0.2393(4) 0.0514(13) Uani 1 1 d .
N6 N 0.8157(12) -0.3992(3) 0.0186(4) 0.0457(11) Uani 1 1 d .
H6 H 0.6970 -0.3990 0.0550 0.055 Uiso 1 1 calc R
N7 N 1.5553(16) -0.2633(3) -0.2454(5) 0.0584(15) Uani 1 1 d .
H7 H 1.4848 -0.2969 -0.2274 0.070 Uiso 1 1 calc R
N8 N 1.0895(14) -0.3474(3) -0.0663(5) 0.0513(13) Uani 1 1 d .
H8 H 1.1553 -0.3134 -0.0851 0.062 Uiso 1 1 calc R
N9 N 1.8253(13) -0.2120(3) -0.3327(5) 0.0515(13) Uani 1 1 d .
H9 H 1.9373 -0.2121 -0.3718 0.062 Uiso 1 1 calc R
N10 N 1.0919(13) -0.4581(3) -0.0641(4) 0.0487(12) Uani 1 1 d .
S1 S 1.8636(4) -0.08899(8) -0.34535(14) 0.0531(4) Uani 1 1 d .
S2 S 1.4001(4) -0.40269(9) -0.17249(16) 0.0597(4) Uani 1 1 d .
S3 S 1.2575(4) -0.20699(9) -0.13576(15) 0.0578(4) Uani 1 1 d .
S4 S 0.7788(4) -0.52200(8) 0.03093(16) 0.0575(4) Uani 1 1 d .
S5 S 1.8299(6) -0.33710(10) -0.3448(2) 0.0779(7) Uani 1 1 d .
S11 S 0.7824(5) -0.27566(9) 0.02312(17) 0.0643(5) Uani 1 1 d .
Cs1 Cs 0.86302(7) -0.51206(2) -0.24038(4) 0.06049(18) Uani 1 1 d .
Cs2 Cs 0.77855(9) -0.11470(2) -0.02780(5) 0.06626(19) Uani 1 1 d .

loop_
_atom_site_aniso_label
_atom_site_aniso_U_11
_atom_site_aniso_U_22
_atom_site_aniso_U_33
_atom_site_aniso_U_23
_atom_site_aniso_U_13
_atom_site_aniso_U_12
C1 0.065(5) 0.044(3) 0.051(3) 0.004(3) 0.021(3) 0.002(3)
C6 0.051(3) 0.043(3) 0.042(3) 0.002(2) 0.004(2) 0.006(3)
C7 0.055(4) 0.045(3) 0.044(3) -0.001(3) 0.007(3) 0.008(3)
C8 0.050(4) 0.040(3) 0.049(3) -0.002(2) 0.006(3) -0.001(2)
C9 0.055(4) 0.045(3) 0.056(4) -0.002(3) 0.016(3) 0.002(3)
C14 0.057(4) 0.038(3) 0.057(4) 0.001(3) 0.010(3) 0.004(3)
N3 0.058(4) 0.037(2) 0.060(3) -0.004(2) 0.014(3) 0.004(2)
N6 0.049(3) 0.037(2) 0.051(3) 0.003(2) 0.011(2) 0.003(2)
N7 0.075(5) 0.036(2) 0.065(4) 0.001(2) 0.028(3) -0.001(3)
N8 0.061(4) 0.038(3) 0.056(3) 0.000(2) 0.012(3) -0.002(2)
N9 0.053(3) 0.044(3) 0.058(3) 0.000(2) 0.017(3) -0.003(2)
N10 0.057(3) 0.039(2) 0.051(3) -0.009(2) 0.009(2) -0.001(2)
S1 0.0539(10) 0.0415(8) 0.0651(10) -0.0003(7) 0.0173(8) -0.0022(6)
S2 0.0664(12) 0.0482(8) 0.0664(10) -0.0006(8) 0.0274(9) 0.0040(8)
S3 0.0620(11) 0.0479(8) 0.0656(10) -0.0010(8) 0.0276(8) 0.0026(7)
S4 0.0642(11) 0.0386(7) 0.0707(11) 0.0006(7) 0.0153(9) -0.0057(7)
S5 0.104(2) 0.0422(8) 0.0916(15) -0.0056(9) 0.0510(14) 0.0054(10)
S11 0.0762(13) 0.0384(8) 0.0809(12) 0.0021(8) 0.0362(10) 0.0078(8)
Cs1 0.0608(3) 0.0615(3) 0.0592(3) -0.0133(2) 0.0022(2) 0.0076(2)
Cs2 0.0587(3) 0.0510(2) 0.0897(4) -0.0065(2) 0.0103(2) 0.00009(19)

loop_
_atom_type_symbol
_atom_type_description
_atom_type_scat_dispersion_real
_atom_type_scat_dispersion_imag
_atom_type_scat_source
C C 0.0181 0.0091 'International Tables Vol C Tables 4.2.6.8 and 6.1.1.4'
H H 0.0000 0.0000 'International Tables Vol C Tables 4.2.6.8 and 6.1.1.4'
N N 0.0311 0.0180 'International Tables Vol C Tables 4.2.6.8 and 6.1.1.4'
S S 0.3331 0.5567 'International Tables Vol C Tables 4.2.6.8 and 6.1.1.4'
Cs Cs -0.7457 7.9052 'International Tables Vol C Tables 4.2.6.8 and 6.1.1.4'

loop_
_exptl_crystal_face_index_h
_exptl_crystal_face_index_k
_exptl_crystal_face_index_l
_exptl_crystal_face_perp_dist
_exptl_oxdiff_crystal_face_indexfrac_h
_exptl_oxdiff_crystal_face_indexfrac_k
_exptl_oxdiff_crystal_face_indexfrac_l
_exptl_oxdiff_crystal_face_x
_exptl_oxdiff_crystal_face_y
_exptl_oxdiff_crystal_face_z
0 -14 1 0.0204 0.0041 -13.9985 1.0071 0.9834 0.2598 0.0562
3 -1 1 0.1211 3.0002 -0.9874 1.0025 0.2297 -0.6466 0.5313
3 -2 -7 0.1263 2.9985 -1.9980 -6.9965 0.0357 -0.0792 1.1003
-1 -1 -9 0.0852 -1.0018 -1.0156 -8.9995 -0.2697 0.8361 0.4416
-2 -1 -7 0.0706 -2.0012 -1.0167 -7.0004 -0.2473 0.9007 0.1041
2 1 7 0.1056 2.0012 1.0167 7.0004 0.2473 -0.9007 -0.1041
0 2 10 0.0581 0.0019 2.0132 9.9983 0.1916 -0.7268 -0.7180
0 14 -1 0.0010 -0.0041 13.9985 -1.0071 -0.9834 -0.2598 -0.0562

loop_
_geom_angle_atom_site_label_1
_geom_angle_atom_site_label_2
_geom_angle_atom_site_label_3
_geom_angle
_geom_angle_site_symmetry_1
_geom_angle_site_symmetry_3
N7 C1 N9 113.9(7) . .
N7 C1 S5 123.5(6) . .
N9 C1 S5 122.5(6) . .
N6 C6 S4 118.7(6) . .
N6 C6 Cs1 123.2(4) . .
N10 C6 N6 119.8(6) . .
N10 C6 S4 121.5(5) . .
N10 C6 Cs1 54.0(3) . .
S4 C6 Cs1 92.5(3) . .
N8 C7 S2 117.7(6) . .
N8 C7 Cs1 126.1(5) . .
N10 C7 N8 120.6(7) . .
N10 C7 S2 121.7(6) . .
N10 C7 Cs1 59.2(4) . .
S2 C7 Cs1 86.0(3) . .
N3 C8 N9 120.6(7) . .
N3 C8 S1 121.1(5) . .
N3 C8 Cs1 53.8(4) . 3
N9 C8 S1 118.2(6) . .
N9 C8 Cs1 165.0(5) . 3
S1 C8 Cs1 68.8(2) . 3
N3 C9 N7 120.6(7) . .
N3 C9 S3 121.9(6) . .
N3 C9 Cs2 67.2(4) . 1_655
N7 C9 S3 117.5(6) . .
N7 C9 Cs2 127.4(6) . 1_655
S3 C9 Cs2 78.7(3) . 1_655
N6 C14 S11 121.4(6) . .
N8 C14 N6 114.3(6) . .
N8 C14 S11 124.3(6) . .
C8 N3 Cs1 106.9(5) . 3
C8 N3 Cs2 117.4(5) . 1_655
C9 N3 C8 119.0(6) . .
C9 N3 Cs1 130.1(5) . 3
C9 N3 Cs2 92.0(5) . 1_655
Cs1 N3 Cs2 83.11(14) 3 1_655
C14 N6 C6 123.6(7) . .
C1 N7 C9 122.8(7) . .
C14 N8 C7 122.9(7) . .
C8 N9 C1 123.0(7) . .
C6 N10 Cs1 105.5(4) . .
C6 N10 Cs2 98.7(4) . 3_545
C7 N10 C6 118.7(6) . .
C7 N10 Cs1 99.1(4) . .
C7 N10 Cs2 139.9(5) . 3_545
Cs1 N10 Cs2 83.28(13) . 3_545
C8 S1 Cs1 84.9(3) . 3
C8 S1 Cs1 120.8(2) . 3_655
Cs1 S1 Cs1 100.04(5) 3_655 3
C7 S2 Cs1 67.8(3) . .
C7 S2 Cs1 134.3(3) . 1_655
Cs1 S2 Cs1 93.55(5) 1_655 .
C9 S3 Cs2 145.5(3) . .
C9 S3 Cs2 75.0(3) . 1_655
Cs2 S3 Cs2 93.57(5) . 1_655
C6 S4 Cs1 63.4(2) . .
C6 S4 Cs1 97.2(2) . 2_545
C6 S4 Cs2 136.4(2) . 3_445
C6 S4 Cs2 92.8(3) . 3_545
Cs1 S4 Cs1 159.65(6) 2_545 .
Cs2 S4 Cs1 83.95(5) 3_445 .
Cs2 S4 Cs1 70.23(4) 3_545 .
Cs2 S4 Cs1 106.94(6) 3_545 2_545
Cs2 S4 Cs1 115.95(7) 3_445 2_545
Cs2 S4 Cs2 102.83(5) 3_445 3_545
C1 S5 Cs1 132.6(3) . 1_655
C1 S5 Cs2 103.3(3) . 4_544
C1 S5 Cs2 134.3(3) . 4_644
Cs1 S5 Cs2 92.74(6) 1_655 4_544
Cs2 S5 Cs1 90.61(5) 4_644 1_655
Cs2 S5 Cs2 85.50(6) 4_644 4_544
C14 S11 Cs2 141.0(3) . .
C6 Cs1 C8 117.97(14) . 3_445
C6 Cs1 S2 62.16(13) . .
C6 Cs1 S4 24.05(11) . .
C6 Cs1 S5 93.94(11) . 1_455
C7 Cs1 C6 36.97(18) . .
C7 Cs1 C8 114.14(15) . 3_445
C7 Cs1 S1 102.06(13) . 3_445
C7 Cs1 S2 74.54(13) . 1_455
C7 Cs1 S2 26.23(14) . .
C7 Cs1 S4 59.93(13) . .
C7 Cs1 S5 69.78(13) . 1_455
C8 Cs1 S2 97.79(11) 3_445 .
C8 Cs1 S4 106.08(11) 3_445 .
C8 Cs1 S5 131.33(12) 3_445 1_455
N3 Cs1 C6 106.70(15) 3_445 .
N3 Cs1 C7 115.67(17) 3_445 .
N3 Cs1 C8 19.31(18) 3_445 3_445
N3 Cs1 S1 45.24(14) 3_445 3_445
N3 Cs1 S1 80.71(13) 3_445 3_345
N3 Cs1 S2 107.09(14) 3_445 .
N3 Cs1 S2 149.13(14) 3_445 1_455
N3 Cs1 S4 103.28(12) 3_445 2_544
N3 Cs1 S4 90.11(13) 3_445 .
N3 Cs1 S5 150.61(14) 3_445 1_455
N10 Cs1 C6 20.47(18) . .
N10 Cs1 C7 21.75(17) . .
N10 Cs1 C8 107.31(16) . 3_445
N10 Cs1 N3 102.07(17) . 3_445
N10 Cs1 S1 105.09(13) . 3_445
N10 Cs1 S1 146.85(14) . 3_345
N10 Cs1 S2 43.46(14) . .
N10 Cs1 S2 77.17(13) . 1_455
N10 Cs1 S4 141.98(13) . 2_544
N10 Cs1 S4 39.82(13) . .
N10 Cs1 S5 89.91(12) . 1_455
S1 Cs1 C6 126.78(13) 3_345 .
S1 Cs1 C6 122.83(12) 3_445 .
S1 Cs1 C7 157.90(13) 3_345 .
S1 Cs1 C8 86.30(11) 3_345 3_445
S1 Cs1 C8 26.28(11) 3_445 3_445
S1 Cs1 S1 100.04(5) 3_345 3_445
S1 Cs1 S2 83.96(5) 3_345 1_455
S1 Cs1 S2 79.31(5) 3_445 .
S1 Cs1 S2 165.38(5) 3_445 1_455
S1 Cs1 S2 166.71(5) 3_345 .
S1 Cs1 S4 65.74(5) 3_345 2_544
S1 Cs1 S4 107.86(5) 3_345 .
S1 Cs1 S4 121.74(5) 3_445 .
S1 Cs1 S5 105.88(5) 3_445 1_455
S1 Cs1 S5 103.73(6) 3_345 1_455
S2 Cs1 C6 62.75(11) 1_455 .
S2 Cs1 C8 167.22(12) 1_455 3_445
S2 Cs1 S2 93.55(5) 1_455 .
S2 Cs1 S4 83.26(5) . .
S2 Cs1 S4 69.36(5) 1_455 .
S2 Cs1 S5 59.51(5) 1_455 1_455
S2 Cs1 S5 64.14(6) . 1_455
S4 Cs1 C6 149.01(11) 2_544 .
S4 Cs1 C7 120.23(13) 2_544 .
S4 Cs1 C8 89.02(11) 2_544 3_445
S4 Cs1 S1 74.75(5) 2_544 3_445
S4 Cs1 S2 101.56(5) 2_544 .
S4 Cs1 S2 94.47(5) 2_544 1_455
S4 Cs1 S4 163.50(6) 2_544 .
S4 Cs1 S5 55.27(6) 2_544 1_455
S5 Cs1 S4 115.15(5) 1_455 .
C9 Cs2 S3 26.31(13) 1_455 1_455
C9 Cs2 S5 130.67(12) 1_455 4_445
C9 Cs2 S5 96.96(14) 1_455 4_345
C9 Cs2 Cs1 91.31(13) 1_455 3
C9 Cs2 Cs1 61.73(12) 1_455 3_455
N3 Cs2 C9 20.85(17) 1_455 1_455
N3 Cs2 N10 90.42(14) 1_455 3_455
N3 Cs2 S3 70.39(12) 1_455 .
N3 Cs2 S3 42.93(13) 1_455 1_455
N3 Cs2 S4 98.73(12) 1_455 3_455
N3 Cs2 S4 126.41(13) 1_455 3
N3 Cs2 S5 139.08(11) 1_455 4_445
N3 Cs2 S5 114.19(14) 1_455 4_345
N3 Cs2 S11 87.98(12) 1_455 .
N3 Cs2 Cs1 46.71(10) 1_455 3_455
N3 Cs2 Cs1 72.70(13) 1_455 3
N10 Cs2 C9 105.63(15) 3_455 1_455
N10 Cs2 S3 102.89(11) 3_455 1_455
N10 Cs2 S3 129.86(12) 3_455 .
N10 Cs2 S5 122.49(10) 3_455 4_445
N10 Cs2 S5 100.11(12) 3_455 4_345
N10 Cs2 Cs1 71.21(12) 3_455 3
N10 Cs2 Cs1 44.21(10) 3_455 3_455
S3 Cs2 C9 71.63(13) . 1_455
S3 Cs2 S3 93.57(5) . 1_455
S3 Cs2 S5 71.56(6) 1_455 4_345
S3 Cs2 S5 130.02(5) . 4_345
S3 Cs2 S5 69.70(5) . 4_445
S3 Cs2 S5 132.20(5) 1_455 4_445
S3 Cs2 Cs1 59.03(3) . 3
S3 Cs2 Cs1 107.19(4) . 3_455
S3 Cs2 Cs1 66.10(3) 1_455 3_455
S3 Cs2 Cs1 115.63(4) 1_455 3
S4 Cs2 C9 144.06(13) 3 1_455
S4 Cs2 C9 99.58(13) 3_455 1_455
S4 Cs2 N10 44.17(12) 3_455 3_455
S4 Cs2 N10 73.39(11) 3 3_455
S4 Cs2 S3 80.06(5) 3_455 1_455
S4 Cs2 S3 169.26(6) 3 1_455
S4 Cs2 S3 81.76(5) 3 .
S4 Cs2 S3 168.52(6) 3_455 .
S4 Cs2 S4 102.82(5) 3 3_455
S4 Cs2 S5 55.09(5) 3 4_445
S4 Cs2 S5 57.07(6) 3_455 4_345
S4 Cs2 S5 118.79(7) 3 4_345
S4 Cs2 S5 121.59(6) 3_455 4_445
S4 Cs2 S11 119.66(5) 3_455 .
S4 Cs2 S11 120.48(6) 3 .
S4 Cs2 Cs1 53.71(4) 3 3
S4 Cs2 Cs1 115.12(4) 3_455 3
S4 Cs2 Cs1 105.92(4) 3 3_455
S4 Cs2 Cs1 61.53(4) 3_455 3_455
S5 Cs2 S5 85.50(6) 4_345 4_445
S5 Cs2 Cs1 169.44(4) 4_345 3
S5 Cs2 Cs1 94.09(4) 4_445 3
S5 Cs2 Cs1 109.04(6) 4_345 3_455
S5 Cs2 Cs1 160.77(3) 4_445 3_455
S11 Cs2 C9 69.31(13) . 1_455
S11 Cs2 N10 163.20(12) . 3_455
S11 Cs2 S3 65.17(6) . 1_455
S11 Cs2 S3 64.94(5) . .
S11 Cs2 S5 67.21(6) . 4_445
S11 Cs2 S5 65.55(5) . 4_345
S11 Cs2 Cs1 123.94(4) . 3
S11 Cs2 Cs1 129.78(5) . 3_455
Cs1 Cs2 Cs1 69.268(12) 3_455 3

loop_
_geom_bond_atom_site_label_1
_geom_bond_atom_site_label_2
_geom_bond_distance
_geom_bond_site_symmetry_2
C1 N7 1.348(12) .
C1 N9 1.370(10) .
C1 S5 1.668(8) .
C6 N6 1.373(9) .
C6 N10 1.336(11) .
C6 S4 1.678(7) .
C6 Cs1 3.681(7) .
C7 N8 1.380(10) .
C7 N10 1.334(10) .
C7 S2 1.696(8) .
C7 Cs1 3.554(7) .
C8 N3 1.323(11) .
C8 N9 1.361(10) .
C8 S1 1.702(7) .
C8 Cs1 3.828(7) 3
C9 N3 1.315(10) .
C9 N7 1.382(10) .
C9 S3 1.695(8) .
C9 Cs2 3.693(8) 1_655
C14 N6 1.362(9) .
C14 N8 1.348(12) .
C14 S11 1.655(7) .
N3 Cs1 3.228(6) 3
N3 Cs2 3.406(7) 1_655
N10 Cs1 3.091(6) .
N10 Cs2 3.518(6) 3_545
S1 Cs1 3.584(2) 3
S1 Cs1 3.481(2) 3_655
S2 Cs1 3.830(2) .
S2 Cs1 3.597(2) 1_655
S3 Cs2 3.749(2) 1_655
S3 Cs2 3.679(2) .
S4 Cs1 3.512(2) 2_545
S4 Cs1 4.113(2) .
S4 Cs2 3.436(2) 3_445
S4 Cs2 3.490(2) 3_545
S5 Cs1 4.040(2) 1_655
S5 Cs2 4.099(4) 4_544
S5 Cs2 3.874(3) 4_644
S11 Cs2 3.509(2) .
Cs1 C8 3.828(7) 3_445
Cs1 N3 3.228(6) 3_445
Cs1 S1 3.584(2) 3_445
Cs1 S1 3.481(2) 3_345
Cs1 S2 3.597(2) 1_455
Cs1 S4 3.512(2) 2_544
Cs1 S5 4.040(2) 1_455
Cs2 C9 3.693(8) 1_455
Cs2 N3 3.406(7) 1_455
Cs2 N10 3.518(6) 3_455
Cs2 S3 3.749(2) 1_455
Cs2 S4 3.436(2) 3
Cs2 S4 3.490(2) 3_455
Cs2 S5 4.099(4) 4_445
Cs2 S5 3.874(3) 4_345
Cs2 Cs1 5.0738(9) 3
Cs2 Cs1 4.4027(8) 3_455
